data_8000283
loop_
_publ_author_name
'Tang, Zheng'
'Gao, Kai-Ge'
'Sun, Xiao-Fan'
'Yang, Xing-Ming'
'Wu, Yi-Zhang'
'Gao, Zhang-Ran'
'Cai, Hong-Ling'
'Wu, X. S.'

_publ_section_title
;
 High-Temperature Molecular Ferroelectric Tris(2-hydroxyethyl) Ammonium
 Bromide with Dielectric Relaxation.
;
_journal_name_full 'The journal of physical chemistry letters'
_journal_page_first 6650
_journal_page_last 6655
_journal_paper_doi 10.1021/acs.jpclett.9b02875
_journal_year 2019
_chemical_formula_sum 'C18 Br N2 O12'
_chemical_formula_weight 1548.30
_space_group_crystal_system trigonal
_space_group_IT_number 166
_space_group_name_Hall '-R 3 2"'
_space_group_name_H-M_alt 'R -3 m :H'
_symmetry_space_group_name_Hall '-R 3 2"'
_symmetry_space_group_name_H-M 'R -3 m :H'
_audit_creation_method SHELXL-2014/7
_cell_angle_alpha 90
_cell_angle_beta 90
_cell_angle_gamma 120
_cell_formula_units_Z 3
_cell_length_a 8.4617(6)
_cell_length_b 8.4617(6)
_cell_length_c 11.6938(14)
_cell_measurement_reflns_used 2275
_cell_measurement_temperature 435(2)
_cell_measurement_theta_max 30.129
_cell_measurement_theta_min 25.242
_cell_volume 725.11(11)
_computing_structure_refinement 'SHELXL-2014/7 (Sheldrick, 2014)'
_diffrn_ambient_temperature 435(2)
_diffrn_measured_fraction_theta_full 1.000
_diffrn_measured_fraction_theta_max 0.997
_diffrn_measurement_device_type Rigaku
_diffrn_radiation_type MoK\a
_diffrn_radiation_wavelength 0.71073
_diffrn_reflns_av_R_equivalents 0.0820
_diffrn_reflns_av_unetI/netI 0.0370
_diffrn_reflns_Laue_measured_fraction_full 1.000
_diffrn_reflns_Laue_measured_fraction_max 0.997
_diffrn_reflns_limit_h_max 11
_diffrn_reflns_limit_h_min -11
_diffrn_reflns_limit_k_max 11
_diffrn_reflns_limit_k_min -11
_diffrn_reflns_limit_l_max 16
_diffrn_reflns_limit_l_min -16
_diffrn_reflns_number 2275
_diffrn_reflns_point_group_measured_fraction_full 1.000
_diffrn_reflns_point_group_measured_fraction_max 0.997
_diffrn_reflns_theta_full 25.242
_diffrn_reflns_theta_max 30.129
_diffrn_reflns_theta_min 3.281
_exptl_absorpt_coefficient_mu 4.401
_exptl_crystal_colour colorless
_exptl_crystal_density_diffrn 3.546
_exptl_crystal_description bulk
_exptl_crystal_F_000 513
_refine_diff_density_max 1.751
_refine_diff_density_min -1.267
_refine_diff_density_rms 0.385
_refine_ls_extinction_coef 0.16(5)
_refine_ls_extinction_expression Fc^*^=kFc[1+0.001xFc^2^\l^3^/sin(2\q)]^-1/4^
_refine_ls_extinction_method 'SHELXL-2014/7 (Sheldrick 2014'
_refine_ls_goodness_of_fit_ref 1.301
_refine_ls_hydrogen_treatment undef
_refine_ls_matrix_type full
_refine_ls_number_parameters 31
_refine_ls_number_reflns 285
_refine_ls_number_restraints 37
_refine_ls_restrained_S_all 1.254
_refine_ls_R_factor_all 0.1119
_refine_ls_R_factor_gt 0.1115
_refine_ls_shift/su_max 0.000
_refine_ls_shift/su_mean 0.000
_refine_ls_structure_factor_coef Fsqd
_refine_ls_weighting_details 'w=1/[\s^2^(Fo^2^)+(0.2000P)^2^] where P=(Fo^2^+2Fc^2^)/3'
_refine_ls_weighting_scheme calc
_refine_ls_wR_factor_gt 0.2630
_refine_ls_wR_factor_ref 0.2634
_reflns_Friedel_coverage 0.000
_reflns_number_gt 282
_reflns_number_total 285
_reflns_threshold_expression 'I > 2\s(I)'
_cod_data_source_file jz9b02875_si_002.cif
_cod_data_source_block 1
_cod_original_cell_volume 725.11(16)
_cod_original_formula_sum 'C54 H0 Br3 N6 O36 (The calculated Z value is usually deviated in the case of disorder.)'
_cod_original_formula_units_Z 1
_cod_database_code 8000283
_shelx_shelxl_version_number 2014/7
_shelx_space_group_comment
;
The symmetry employed for this shelxl refinement is uniquely defined
by the following loop, which should always be used as a source of
symmetry information in preference to the above space-group names.
They are only intended as comments.
;

loop_
_space_group_symop_operation_xyz
'x, y, z'
'-y, x-y, z'
'-x+y, -x, z'
'y, x, -z'
'x-y, -y, -z'
'-x, -x+y, -z'
'x+2/3, y+1/3, z+1/3'
'-y+2/3, x-y+1/3, z+1/3'
'-x+y+2/3, -x+1/3, z+1/3'
'y+2/3, x+1/3, -z+1/3'
'x-y+2/3, -y+1/3, -z+1/3'
'-x+2/3, -x+y+1/3, -z+1/3'
'x+1/3, y+2/3, z+2/3'
'-y+1/3, x-y+2/3, z+2/3'
'-x+y+1/3, -x+2/3, z+2/3'
'y+1/3, x+2/3, -z+2/3'
'x-y+1/3, -y+2/3, -z+2/3'
'-x+1/3, -x+y+2/3, -z+2/3'
'-x, -y, -z'
'y, -x+y, -z'
'x-y, x, -z'
'-y, -x, z'
'-x+y, y, z'
'x, x-y, z'
'-x+2/3, -y+1/3, -z+1/3'
'y+2/3, -x+y+1/3, -z+1/3'
'x-y+2/3, x+1/3, -z+1/3'
'-y+2/3, -x+1/3, z+1/3'
'-x+y+2/3, y+1/3, z+1/3'
'x+2/3, x-y+1/3, z+1/3'
'-x+1/3, -y+2/3, -z+2/3'
'y+1/3, -x+y+2/3, -z+2/3'
'x-y+1/3, x+2/3, -z+2/3'
'-y+1/3, -x+2/3, z+2/3'
'-x+y+1/3, y+2/3, z+2/3'
'x+1/3, x-y+2/3, z+2/3'

loop_
_atom_site_label
_atom_site_type_symbol
_atom_site_fract_x
_atom_site_fract_y
_atom_site_fract_z
_atom_site_U_iso_or_equiv
_atom_site_adp_type
_atom_site_occupancy
_atom_site_site_symmetry_order
_atom_site_calc_flag
_atom_site_refinement_flags_posn
_atom_site_refinement_flags_adp
_atom_site_refinement_flags_occupancy
_atom_site_disorder_assembly
_atom_site_disorder_group
Br1 Br 0.0000 0.0000 0.0000 0.0432(13) Uani 1 12 d S T P . .
N1 N 0.3333 0.6667 0.031(2) 0.074(5) Uani 1 6 d S TU P . .
C2 C 0.4986(17) 0.5014(17) 0.065(3) 0.104(5) Uani 1 2 d S TU P . .
C1 C 0.484(3) 0.631(4) -0.005(2) 0.112(5) Uani 1 1 d . U . . .
O1 O 0.477(4) 0.523(4) 0.188(3) 0.164(9) Uani 1 2 d S TU P A 1
O1' O 0.588(8) 0.592(7) 0.161(4) 0.164(9) Uani 0.5 1 d . U P A 2

loop_
_atom_site_aniso_label
_atom_site_aniso_U_11
_atom_site_aniso_U_22
_atom_site_aniso_U_33
_atom_site_aniso_U_23
_atom_site_aniso_U_13
_atom_site_aniso_U_12
Br1 0.0428(14) 0.0428(14) 0.0439(15) 0.000 0.000 0.0214(7)
N1 0.077(7) 0.077(7) 0.066(11) 0.000 0.000 0.039(3)
C2 0.112(12) 0.112(12) 0.116(10) -0.006(5) 0.006(5) 0.078(13)
C1 0.100(10) 0.109(11) 0.128(11) 0.004(8) 0.008(8) 0.052(9)
O1 0.175(17) 0.175(17) 0.111(10) 0.001(6) -0.001(6) 0.064(19)
O1' 0.175(17) 0.175(17) 0.111(10) 0.001(6) -0.001(6) 0.064(19)

loop_
_atom_type_symbol
_atom_type_description
_atom_type_scat_dispersion_real
_atom_type_scat_dispersion_imag
_atom_type_scat_source
C C 0.0033 0.0016 'International Tables Vol C Tables 4.2.6.8 and 6.1.1.4'
H H 0.0000 0.0000 'International Tables Vol C Tables 4.2.6.8 and 6.1.1.4'
N N 0.0061 0.0033 'International Tables Vol C Tables 4.2.6.8 and 6.1.1.4'
O O 0.0106 0.0060 'International Tables Vol C Tables 4.2.6.8 and 6.1.1.4'
Br Br -0.2901 2.4595 'International Tables Vol C Tables 4.2.6.8 and 6.1.1.4'

loop_
_geom_angle_atom_site_label_1
_geom_angle_atom_site_label_2
_geom_angle_atom_site_label_3
_geom_angle
_geom_angle_site_symmetry_1
_geom_angle_site_symmetry_3
C1 N1 C1 77(2) 23 2_665
C1 N1 C1 37.7(19) 23 3_565
C1 N1 C1 112.7(12) 2_665 3_565
C1 N1 C1 112.7(12) 23 24_565
C1 N1 C1 37.7(19) 2_665 24_565
C1 N1 C1 142(2) 3_565 24_565
C1 N1 C1 112.7(12) 23 22_665
C1 N1 C1 142(2) 2_665 22_665
C1 N1 C1 77(2) 3_565 22_665
C1 N1 C1 112.7(12) 24_565 22_665
C1 N1 C1 142(2) 23 .
C1 N1 C1 112.7(12) 2_665 .
C1 N1 C1 112.7(12) 3_565 .
C1 N1 C1 77(2) 24_565 .
C1 N1 C1 37.7(19) 22_665 .
O1' C2 O1' 69(5) 22_665 .
O1' C2 C1 103(3) 22_665 19_665
O1' C2 C1 129(4) . 19_665
O1' C2 C1 129(4) 22_665 4
O1' C2 C1 103(3) . 4
C1 C2 C1 41(2) 19_665 4
O1' C2 C1 131(3) 22_665 .
O1' C2 C1 106(3) . .
C1 C2 C1 114(2) 19_665 .
C1 C2 C1 100(2) 4 .
O1' C2 C1 106(3) 22_665 22_665
O1' C2 C1 131(3) . 22_665
C1 C2 C1 100(2) 19_665 22_665
C1 C2 C1 114(2) 4 22_665
C1 C2 C1 40(2) . 22_665
C1 C2 O1 132(3) 19_665 .
C1 C2 O1 132(3) 4 .
C1 C2 O1 114(3) . .
C1 C2 O1 114(3) 22_665 .
O1' C2 C2 146(2) 22_665 19_665
O1' C2 C2 146(2) . 19_665
C1 C2 C2 58.0(18) 19_665 19_665
C1 C2 C2 58.0(18) 4 19_665
C1 C2 C2 56(2) . 19_665
C1 C2 C2 56(2) 22_665 19_665
O1 C2 C2 169(4) . 19_665
C1 C1 C2 69.5(11) 22_665 19_665
C1 C1 C2 70.0(11) 22_665 .
C2 C1 C2 66(2) 19_665 .
C1 C1 N1 71.1(10) 22_665 .
C2 C1 N1 138(2) 19_665 .
C2 C1 N1 114(2) . .
C1 C1 C1 119.999(8) 22_665 24_565
C2 C1 C1 148.9(17) 19_665 24_565
C2 C1 C1 144.5(15) . 24_565
N1 C1 C1 51.5(10) . 24_565
O1' O1' C2 126(6) 11_565 .
O1' O1' O1' 149.2(11) 11_565 22_665
C2 O1' O1' 56(2) . 22_665

loop_
_geom_bond_atom_site_label_1
_geom_bond_atom_site_label_2
_geom_bond_distance
_geom_bond_site_symmetry_2
N1 C1 1.51(3) 23
N1 C1 1.51(3) 2_665
N1 C1 1.51(3) 3_565
N1 C1 1.51(3) 24_565
N1 C1 1.51(3) 22_665
N1 C1 1.51(3) .
C2 O1' 1.35(6) 22_665
C2 O1' 1.35(6) .
C2 C1 1.40(3) 19_665
C2 C1 1.40(3) 4
C2 C1 1.42(4) .
C2 C1 1.42(4) 22_665
C2 O1 1.47(5) .
C2 C2 1.53(6) 19_665
C1 C1 0.98(5) 22_665
C1 C2 1.40(3) 19_665
C1 C1 1.88(5) 24_565
O1' O1' 1.10(11) 11_565
O1' O1' 1.52(11) 22_665

loop_
_cod_changelog_entry_id
_cod_changelog_entry_author
_cod_changelog_entry_date
_cod_changelog_entry_text
1 'Vaitkus, Antanas' 2024-11-20T15:31:46+02:00
;
 Changed the '_cell_formula_units_Z' data item value from '1' to '3' and
 corrected the '_chemical_formula_sum' data item value after consulting the
 original publication.
;
